data_7016263
loop_
_publ_author_name
'Qayyum, Hira'
'Herrick, Richard S.'
'Ziegler, Christopher J.'

_publ_section_title
;
 Synthesis of dimeric Re(I) amino acid conjugate complexes.
;
_journal_issue 28
_journal_name_full 'Dalton transactions (Cambridge, England : 2003)'
_journal_page_first 7442
_journal_page_last 7445
_journal_paper_doi 10.1039/c1dt10665a
_journal_volume 40
_journal_year 2011
_chemical_absolute_configuration syn
_chemical_formula_sum 'C24 H18 N4 O10 Re2'
_chemical_formula_weight 894.82
_chemical_name_systematic
;
?
;
_space_group_IT_number 19
_symmetry_cell_setting orthorhombic
_symmetry_space_group_name_Hall 'P 2ac 2ab'
_symmetry_space_group_name_H-M 'P 21 21 21'
_atom_sites_solution_hydrogens geom
_atom_sites_solution_primary direct
_atom_sites_solution_secondary difmap
_audit_creation_method SHELXL-97
_cell_angle_alpha 90.00
_cell_angle_beta 90.00
_cell_angle_gamma 90.00
_cell_formula_units_Z 4
_cell_length_a 9.859(3)
_cell_length_b 15.088(5)
_cell_length_c 17.416(6)
_cell_measurement_reflns_used 2861
_cell_measurement_temperature 100(2)
_cell_measurement_theta_max 22.42
_cell_measurement_theta_min 2.37
_cell_volume 2590.7(15)
_computing_cell_refinement 'Bruker SMART'
_computing_data_collection 'Bruker SMART'
_computing_data_reduction 'Bruker SAINT'
_computing_molecular_graphics 'Bruker SHELXTL'
_computing_publication_material 'Bruker SHELXTL'
_computing_structure_refinement 'SHELXL-97 (Sheldrick, 1997)'
_computing_structure_solution 'SHELXS-97 (Sheldrick, 1990)'
_diffrn_ambient_temperature 100(2)
_diffrn_measured_fraction_theta_full 0.996
_diffrn_measured_fraction_theta_max 0.996
_diffrn_measurement_device_type 'CCD area detector'
_diffrn_measurement_method 'phi and omega scans'
_diffrn_radiation_monochromator graphite
_diffrn_radiation_source 'fine-focus sealed tube'
_diffrn_radiation_type MoK\a
_diffrn_radiation_wavelength 0.71073
_diffrn_reflns_av_R_equivalents 0.1107
_diffrn_reflns_av_sigmaI/netI 0.1148
_diffrn_reflns_limit_h_max 12
_diffrn_reflns_limit_h_min -12
_diffrn_reflns_limit_k_max 19
_diffrn_reflns_limit_k_min -19
_diffrn_reflns_limit_l_max 22
_diffrn_reflns_limit_l_min -21
_diffrn_reflns_number 21369
_diffrn_reflns_theta_full 27.25
_diffrn_reflns_theta_max 27.25
_diffrn_reflns_theta_min 1.79
_exptl_absorpt_coefficient_mu 9.402
_exptl_absorpt_correction_T_max 0.8343
_exptl_absorpt_correction_T_min 0.1648
_exptl_absorpt_correction_type multi-scan
_exptl_absorpt_process_details 'SADABS; Sheldrick, 2004 [Sheldrick, G. M. (2004)]'
_exptl_crystal_colour orange
_exptl_crystal_density_diffrn 2.294
_exptl_crystal_density_meas ?
_exptl_crystal_density_method 'not measured'
_exptl_crystal_description needle
_exptl_crystal_F_000 1680
_exptl_crystal_size_max 0.30
_exptl_crystal_size_mid 0.03
_exptl_crystal_size_min 0.02
_refine_diff_density_max 1.444
_refine_diff_density_min -1.105
_refine_diff_density_rms 0.220
_refine_ls_abs_structure_details 'Flack H D (1983), Acta Cryst. A39, 876-881'
_refine_ls_abs_structure_Flack 0.007(17)
_refine_ls_extinction_method none
_refine_ls_goodness_of_fit_ref 0.911
_refine_ls_hydrogen_treatment constr
_refine_ls_matrix_type full
_refine_ls_number_parameters 363
_refine_ls_number_reflns 5761
_refine_ls_number_restraints 0
_refine_ls_restrained_S_all 0.911
_refine_ls_R_factor_all 0.0637
_refine_ls_R_factor_gt 0.0486
_refine_ls_shift/su_max 0.001
_refine_ls_shift/su_mean 0.000
_refine_ls_structure_factor_coef Fsqd
_refine_ls_weighting_details 'calc w=1/[\s^2^(Fo^2^)+(0.0000P)^2^+0.0000P] where P=(Fo^2^+2Fc^2^)/3'
_refine_ls_weighting_scheme calc
_refine_ls_wR_factor_gt 0.1022
_refine_ls_wR_factor_ref 0.1091
_reflns_number_gt 4815
_reflns_number_total 5761
_reflns_threshold_expression >2sigma(I)
_cod_data_source_file c1dt10665a.txt
_cod_data_source_block 2
_cod_depositor_comments
;
The following automatic conversions were performed:

'_symmetry_cell_setting' value 'Orthorhombic' changed to
'orthorhombic' according to
/home/saulius/struct/CIF-dictionaries/cif_core.dic dictionary named
'cif_core.dic' version 2.4.1 from 2010-06-29.

Automatic conversion script
Id: cif_fix_values 1715 2011-07-08 13:25:40Z adriana 

The following automatic conversions were performed:

'_exptl_crystal_density_meas' value 'not measured' was changed to '?'
- the value is perceived as not measured.

Automatic conversion script
Id: cif_fix_values 3008 2015-01-20 13:52:24Z robertas 
;
_cod_original_cell_volume 2590.6(15)
_cod_original_sg_symbol_H-M P2(1)2(1)2(1)
_cod_database_code 7016263

loop_
_symmetry_equiv_pos_as_xyz
'x, y, z'
'-x+1/2, -y, z+1/2'
'-x, y+1/2, -z+1/2'
'x+1/2, -y+1/2, -z'

loop_
_atom_site_label
_atom_site_type_symbol
_atom_site_fract_x
_atom_site_fract_y
_atom_site_fract_z
_atom_site_U_iso_or_equiv
_atom_site_adp_type
_atom_site_occupancy
_atom_site_symmetry_multiplicity
_atom_site_calc_flag
_atom_site_refinement_flags
_atom_site_disorder_assembly
_atom_site_disorder_group
C1 C -0.2103(13) 0.3154(8) 0.2649(9) 0.040(3) Uani 1 1 d . . .
H1 H -0.2730 0.3326 0.3036 0.049 Uiso 1 1 calc R . .
C2 C -0.2494(16) 0.3123(10) 0.1862(9) 0.056(5) Uani 1 1 d . . .
H2 H -0.3406 0.3242 0.1720 0.067 Uiso 1 1 calc R . .
C3 C -0.1553(15) 0.2923(8) 0.1310(8) 0.041(4) Uani 1 1 d . . .
H3 H -0.1777 0.2939 0.0780 0.049 Uiso 1 1 calc R . .
C4 C -0.0249(14) 0.2696(8) 0.1559(8) 0.035(3) Uani 1 1 d . . .
H4 H 0.0400 0.2538 0.1180 0.042 Uiso 1 1 calc R . .
C5 C -0.0802(12) 0.2928(8) 0.2832(8) 0.030(3) Uani 1 1 d . . .
C6 C -0.0321(13) 0.2892(7) 0.3612(7) 0.024(3) Uani 1 1 d . . .
H6 H -0.0915 0.3020 0.4027 0.029 Uiso 1 1 calc R . .
C7 C 0.1344(11) 0.2606(8) 0.4546(6) 0.028(2) Uani 1 1 d . . .
H7 H 0.0525 0.2700 0.4875 0.033 Uiso 1 1 calc R . .
C9 C 0.1894(14) 0.1679(7) 0.4707(7) 0.033(3) Uani 1 1 d . . .
H9A H 0.1252 0.1236 0.4515 0.049 Uiso 1 1 calc R . .
H9B H 0.2013 0.1602 0.5262 0.049 Uiso 1 1 calc R . .
H9C H 0.2769 0.1605 0.4449 0.049 Uiso 1 1 calc R . .
C10 C 0.2145(12) 0.1222(8) 0.2809(7) 0.031(3) Uani 1 1 d . . .
C11 C 0.3035(14) 0.2344(7) 0.1752(8) 0.035(3) Uani 1 1 d . . .
C12 C 0.3883(12) 0.2494(8) 0.3228(7) 0.029(3) Uani 1 1 d . . .
C13 C 0.3056(12) 0.4382(7) 0.2519(6) 0.023(2) Uani 1 1 d . . .
C14 C 0.2734(12) 0.5382(8) 0.2635(6) 0.029(3) Uani 1 1 d . . .
H14A H 0.2029 0.5553 0.2250 0.035 Uiso 1 1 calc R . .
C15 C 0.3958(14) 0.5986(8) 0.2519(8) 0.041(4) Uani 1 1 d . . .
H15A H 0.3742 0.6583 0.2704 0.062 Uiso 1 1 calc R . .
H15B H 0.4186 0.6012 0.1972 0.062 Uiso 1 1 calc R . .
H15C H 0.4734 0.5752 0.2807 0.062 Uiso 1 1 calc R . .
C16 C 0.4939(12) 0.4959(8) 0.4095(7) 0.029(3) Uani 1 1 d . . .
C17 C 0.3740(13) 0.6463(9) 0.4628(7) 0.036(3) Uani 1 1 d . . .
C18 C 0.3901(11) 0.5057(7) 0.5505(8) 0.029(3) Uani 1 1 d . . .
C19 C 0.2399(12) 0.3328(7) 0.4751(7) 0.027(3) Uani 1 1 d . . .
C20 C 0.0875(12) 0.5507(7) 0.3470(6) 0.025(3) Uani 1 1 d . . .
H20 H 0.0341 0.5550 0.3017 0.031 Uiso 1 1 calc R . .
C21 C 0.0209(11) 0.5505(7) 0.4208(7) 0.021(2) Uani 1 1 d . . .
C22 C -0.1171(13) 0.5500(8) 0.4318(8) 0.035(3) Uani 1 1 d . . .
H22 H -0.1769 0.5532 0.3892 0.042 Uiso 1 1 calc R . .
C23 C -0.1675(13) 0.5447(8) 0.5048(8) 0.036(3) Uani 1 1 d . . .
H23 H -0.2625 0.5420 0.5137 0.043 Uiso 1 1 calc R . .
C24 C -0.0784(12) 0.5434(8) 0.5641(7) 0.034(3) Uani 1 1 d . . .
H24 H -0.1114 0.5394 0.6153 0.040 Uiso 1 1 calc R . .
C25 C 0.0581(13) 0.5476(8) 0.5513(7) 0.034(3) Uani 1 1 d . . .
H25 H 0.1184 0.5486 0.5939 0.041 Uiso 1 1 calc R . .
N1 N 0.0139(9) 0.2685(6) 0.2284(5) 0.023(2) Uani 1 1 d . . .
N2 N 0.1083(9) 0.5505(6) 0.4809(5) 0.024(2) Uani 1 1 d . . .
N3 N 0.0925(10) 0.2683(6) 0.3740(5) 0.023(2) Uani 1 1 d . . .
N4 N 0.2115(10) 0.5453(5) 0.3412(5) 0.024(2) Uani 1 1 d . . .
O1 O 0.2140(8) 0.0460(5) 0.2850(5) 0.036(2) Uani 1 1 d . . .
O2 O 0.3508(11) 0.2236(6) 0.1149(6) 0.052(3) Uani 1 1 d . . .
O3 O 0.4908(8) 0.2538(7) 0.3555(5) 0.036(2) Uani 1 1 d . . .
O4 O 0.2033(8) 0.3879(5) 0.2652(4) 0.0255(18) Uani 1 1 d . . .
O6 O 0.4389(9) 0.4947(6) 0.6100(5) 0.039(2) Uani 1 1 d . . .
O7 O 0.2285(8) 0.4007(5) 0.4343(4) 0.0251(18) Uani 1 1 d . . .
O8 O 0.3206(12) 0.3217(6) 0.5283(6) 0.063(3) Uani 1 1 d . . .
O9 O 0.4065(9) 0.7200(6) 0.4763(5) 0.038(2) Uani 1 1 d . . .
O10 O 0.5993(8) 0.4752(6) 0.3866(5) 0.036(2) Uani 1 1 d . . .
O11 O 0.4198(8) 0.4155(5) 0.2287(5) 0.0306(19) Uani 1 1 d . . .
Re1 Re 0.32011(4) 0.52757(3) 0.44968(3) 0.02341(12) Uani 1 1 d . . .
Re2 Re 0.21631(4) 0.24790(3) 0.27249(3) 0.02399(12) Uani 1 1 d . . .

loop_
_atom_site_aniso_label
_atom_site_aniso_U_11
_atom_site_aniso_U_22
_atom_site_aniso_U_33
_atom_site_aniso_U_23
_atom_site_aniso_U_13
_atom_site_aniso_U_12
C1 0.026(7) 0.024(6) 0.071(9) 0.000(7) -0.001(7) -0.001(5)
C2 0.052(10) 0.042(9) 0.073(11) 0.037(8) -0.013(9) -0.015(7)
C3 0.051(9) 0.029(7) 0.042(8) 0.013(6) -0.022(7) -0.008(6)
C4 0.036(7) 0.031(8) 0.037(7) -0.003(6) -0.009(6) -0.006(6)
C5 0.028(7) 0.022(6) 0.041(7) 0.015(5) -0.004(6) -0.001(5)
C6 0.032(7) 0.013(5) 0.029(6) 0.004(5) -0.008(5) 0.004(5)
C7 0.032(6) 0.034(7) 0.018(5) 0.006(5) -0.001(5) -0.010(5)
C9 0.047(8) 0.019(6) 0.032(6) 0.006(5) -0.013(6) -0.012(6)
C10 0.025(7) 0.026(7) 0.042(7) 0.000(5) 0.000(6) 0.003(5)
C11 0.039(7) 0.017(6) 0.048(8) -0.005(5) -0.013(6) 0.004(5)
C12 0.043(7) 0.009(5) 0.035(7) -0.007(6) 0.019(5) -0.002(6)
C13 0.028(7) 0.021(6) 0.021(5) 0.000(4) 0.005(5) -0.003(5)
C14 0.036(7) 0.030(6) 0.021(6) 0.009(5) 0.004(5) 0.009(5)
C15 0.048(8) 0.029(7) 0.046(9) 0.008(6) 0.017(7) -0.013(6)
C16 0.025(7) 0.039(8) 0.022(6) 0.005(5) -0.009(5) -0.003(5)
C17 0.039(8) 0.042(8) 0.028(7) 0.008(6) -0.002(6) -0.001(6)
C18 0.020(6) 0.033(7) 0.034(7) 0.005(6) 0.006(6) -0.001(5)
C19 0.024(6) 0.020(6) 0.035(7) -0.006(5) 0.004(5) 0.002(5)
C20 0.028(7) 0.028(7) 0.021(6) 0.000(5) -0.005(5) 0.007(5)
C21 0.014(5) 0.014(5) 0.035(6) -0.002(4) 0.002(5) -0.004(4)
C22 0.034(7) 0.030(7) 0.041(8) 0.008(6) -0.003(6) 0.002(5)
C23 0.016(6) 0.036(7) 0.055(8) -0.006(6) 0.004(6) 0.001(5)
C24 0.039(7) 0.029(7) 0.034(7) -0.004(5) 0.004(6) -0.004(5)
C25 0.050(8) 0.033(7) 0.020(6) 0.007(6) 0.012(6) -0.005(6)
N1 0.022(5) 0.023(5) 0.024(5) 0.003(4) 0.002(4) -0.005(4)
N2 0.023(5) 0.025(5) 0.023(5) -0.007(4) 0.001(4) -0.002(4)
N3 0.035(6) 0.013(5) 0.021(5) 0.006(4) -0.008(4) -0.008(4)
N4 0.041(6) 0.010(4) 0.023(5) 0.000(3) 0.004(4) -0.002(4)
O1 0.033(5) 0.024(5) 0.053(5) -0.008(4) -0.010(4) -0.002(4)
O2 0.062(7) 0.049(7) 0.045(6) -0.013(5) 0.014(5) -0.009(5)
O3 0.020(4) 0.044(5) 0.045(5) -0.017(5) -0.002(4) 0.004(5)
O4 0.023(4) 0.019(4) 0.035(4) 0.004(3) -0.004(4) 0.000(3)
O6 0.037(5) 0.057(7) 0.022(5) -0.003(4) -0.004(4) 0.009(4)
O7 0.028(4) 0.019(4) 0.028(4) 0.000(3) 0.000(3) -0.004(3)
O8 0.079(8) 0.027(5) 0.082(8) 0.025(5) -0.060(7) -0.012(5)
O9 0.041(5) 0.032(5) 0.041(6) -0.005(4) -0.003(4) -0.008(4)
O10 0.031(5) 0.042(5) 0.035(5) 0.006(5) 0.007(4) 0.004(5)
O11 0.031(5) 0.023(4) 0.038(5) -0.002(4) 0.009(4) -0.003(3)
Re1 0.0254(2) 0.0236(2) 0.0212(2) 0.0000(2) -0.0008(2) -0.0011(2)
Re2 0.0237(2) 0.0202(2) 0.0280(2) -0.0008(2) 0.00136(18) -0.0013(2)

loop_
_atom_type_symbol
_atom_type_description
_atom_type_scat_dispersion_real
_atom_type_scat_dispersion_imag
_atom_type_scat_source
C C 0.0033 0.0016 'International Tables Vol C Tables 4.2.6.8 and 6.1.1.4'
H H 0.0000 0.0000 'International Tables Vol C Tables 4.2.6.8 and 6.1.1.4'
O O 0.0106 0.0060 'International Tables Vol C Tables 4.2.6.8 and 6.1.1.4'
Re Re -1.0185 7.2310 'International Tables Vol C Tables 4.2.6.8 and 6.1.1.4'
N N 0.0061 0.0033 'International Tables Vol C Tables 4.2.6.8 and 6.1.1.4'

loop_
_geom_angle_atom_site_label_1
_geom_angle_atom_site_label_2
_geom_angle_atom_site_label_3
_geom_angle
_geom_angle_site_symmetry_1
_geom_angle_site_symmetry_3
_geom_angle_publ_flag
C5 C1 C2 118.0(14) . . ?
C3 C2 C1 120.0(14) . . ?
C2 C3 C4 117.4(13) . . ?
N1 C4 C3 124.4(13) . . ?
C1 C5 N1 122.5(12) . . ?
C1 C5 C6 122.6(13) . . ?
N1 C5 C6 114.9(10) . . ?
N3 C6 C5 119.1(11) . . ?
N3 C7 C9 110.4(10) . . ?
N3 C7 C19 110.8(9) . . ?
C9 C7 C19 111.3(9) . . ?
O1 C10 Re2 179.1(12) . . ?
O2 C11 Re2 176.5(11) . . ?
O3 C12 Re2 176.7(11) . . ?
O11 C13 O4 127.3(10) . . ?
O11 C13 C14 119.6(10) . . ?
O4 C13 C14 113.0(10) . . ?
N4 C14 C15 113.7(10) . . ?
N4 C14 C13 105.8(9) . . ?
C15 C14 C13 113.6(10) . . ?
O10 C16 Re1 178.3(11) . . ?
O9 C17 Re1 175.5(11) . . ?
O6 C18 Re1 176.2(10) . . ?
O8 C19 O7 126.6(11) . . ?
O8 C19 C7 120.8(10) . . ?
O7 C19 C7 112.6(10) . . ?
N4 C20 C21 121.7(11) . . ?
N2 C21 C22 121.4(11) . . ?
N2 C21 C20 113.5(9) . . ?
C22 C21 C20 125.1(11) . . ?
C23 C22 C21 119.3(12) . . ?
C24 C23 C22 118.3(12) . . ?
C23 C24 C25 120.9(12) . . ?
N2 C25 C24 121.4(13) . . ?
C4 N1 C5 117.6(10) . . ?
C4 N1 Re2 127.6(8) . . ?
C5 N1 Re2 114.4(7) . . ?
C25 N2 C21 118.5(10) . . ?
C25 N2 Re1 125.7(8) . . ?
C21 N2 Re1 114.5(7) . . ?
C6 N3 C7 116.9(10) . . ?
C6 N3 Re2 115.5(8) . . ?
C7 N3 Re2 127.5(7) . . ?
C20 N4 C14 119.2(10) . . ?
C20 N4 Re1 115.0(8) . . ?
C14 N4 Re1 125.2(8) . . ?
C13 O4 Re2 123.6(7) . . ?
C19 O7 Re1 128.7(7) . . ?
C17 Re1 C16 91.7(5) . . ?
C17 Re1 C18 87.2(5) . . ?
C16 Re1 C18 88.3(5) . . ?
C17 Re1 O7 171.3(5) . . ?
C16 Re1 O7 96.3(4) . . ?
C18 Re1 O7 96.5(4) . . ?
C17 Re1 N2 95.1(5) . . ?
C16 Re1 N2 170.8(4) . . ?
C18 Re1 N2 98.2(4) . . ?
O7 Re1 N2 76.6(3) . . ?
C17 Re1 N4 97.2(4) . . ?
C16 Re1 N4 98.8(4) . . ?
C18 Re1 N4 171.5(4) . . ?
O7 Re1 N4 78.1(3) . . ?
N2 Re1 N4 74.2(4) . . ?
C10 Re2 C12 89.1(5) . . ?
C10 Re2 C11 88.1(5) . . ?
C12 Re2 C11 90.5(5) . . ?
C10 Re2 O4 175.9(4) . . ?
C12 Re2 O4 94.0(4) . . ?
C11 Re2 O4 94.6(4) . . ?
C10 Re2 N1 99.3(4) . . ?
C12 Re2 N1 169.1(4) . . ?
C11 Re2 N1 96.6(4) . . ?
O4 Re2 N1 77.3(3) . . ?
C10 Re2 N3 94.2(4) . . ?
C12 Re2 N3 97.1(4) . . ?
C11 Re2 N3 172.1(4) . . ?
O4 Re2 N3 82.7(3) . . ?
N1 Re2 N3 75.5(3) . . ?

loop_
_geom_bond_atom_site_label_1
_geom_bond_atom_site_label_2
_geom_bond_distance
_geom_bond_site_symmetry_2
_geom_bond_publ_flag
C1 C5 1.365(17) . ?
C1 C2 1.42(2) . ?
C2 C3 1.37(2) . ?
C3 C4 1.399(18) . ?
C4 N1 1.319(15) . ?
C5 N1 1.380(15) . ?
C5 C6 1.440(17) . ?
C6 N3 1.287(14) . ?
C7 N3 1.468(13) . ?
C7 C9 1.526(16) . ?
C7 C19 1.548(15) . ?
C10 O1 1.151(13) . ?
C10 Re2 1.902(12) . ?
C11 O2 1.161(15) . ?
C11 Re2 1.911(14) . ?
C12 O3 1.162(13) . ?
C12 Re2 1.909(13) . ?
C13 O11 1.245(14) . ?
C13 O4 1.284(13) . ?
C13 C14 1.554(15) . ?
C14 N4 1.487(14) . ?
C14 C15 1.527(16) . ?
C16 O10 1.156(13) . ?
C16 Re1 1.912(12) . ?
C17 O9 1.181(15) . ?
C17 Re1 1.882(14) . ?
C18 O6 1.154(14) . ?
C18 Re1 1.916(13) . ?
C19 O8 1.232(15) . ?
C19 O7 1.252(13) . ?
C20 N4 1.230(15) . ?
C20 C21 1.444(16) . ?
C21 N2 1.356(14) . ?
C21 C22 1.374(16) . ?
C22 C23 1.367(18) . ?
C23 C24 1.356(17) . ?
C24 C25 1.366(17) . ?
C25 N2 1.323(15) . ?
N1 Re2 2.161(9) . ?
N2 Re1 2.185(9) . ?
N3 Re2 2.170(10) . ?
N4 Re1 2.188(9) . ?
O4 Re2 2.119(7) . ?
O7 Re1 2.134(7) . ?
